data_7043676
loop_
_publ_author_name
'Skoch, Karel'
'Cisarova, Ivana'
'Schulz, Jiri'
'Siemeling, Ulrich'
'Stepnicka, Petr'

_publ_section_title
;
 Synthesis and characterization of
 1'-(diphenylphosphino)-1-isocyanoferrocene, an organometallic ligand
 combining two different soft donor moieties, and its Group 11 metal
 complexes
;
_journal_name_full 'Dalton Trans.'
_journal_paper_doi 10.1039/C7DT02336G
_journal_year 2017
_chemical_formula_moiety 'C23 H20 Fe N O P'
_chemical_formula_sum 'C23 H20 Fe N O P'
_chemical_formula_weight 413.22
_chemical_name_systematic
; 
 ? 
;
_space_group_crystal_system monoclinic
_space_group_IT_number 14
_space_group_name_Hall '-P 2ybc'
_space_group_name_H-M_alt 'P 1 21/c 1'
_symmetry_space_group_name_Hall '-P 2ybc'
_symmetry_space_group_name_H-M 'P 1 21/c 1'
_atom_sites_solution_hydrogens mixed
_atom_sites_solution_primary direct
_atom_sites_solution_secondary difmap
_audit_creation_method SHELXL-97
_audit_update_record
;
2017-06-26 deposited with the CCDC.
2017-07-17 downloaded from the CCDC.
;
_cell_angle_alpha 90.00
_cell_angle_beta 99.4120(10)
_cell_angle_gamma 90.00
_cell_formula_units_Z 4
_cell_length_a 7.7210(3)
_cell_length_b 26.8385(8)
_cell_length_c 9.5519(3)
_cell_measurement_reflns_used 9959
_cell_measurement_temperature 150(2)
_cell_measurement_theta_max 27.52
_cell_measurement_theta_min 2.64
_cell_volume 1952.70(11)
_computing_cell_refinement 'SAINT V8.34A (Bruker AXS Inc., 2013)'
_computing_data_collection 'Bruker Instrument Service v4.2.9'
_computing_data_reduction 'SAINT V8.34A (Bruker AXS Inc., 2013)'
_computing_molecular_graphics 'PLATON (Spek, 2003)'
_computing_publication_material 'PLATON (Spek, 2003)'
_computing_structure_refinement 'SHELXL-97 (Sheldrick, 1997)'
_computing_structure_solution 'SHELXS-97 (Sheldrick, 1990)'
_diffrn_ambient_temperature 150(2)
_diffrn_measured_fraction_theta_full 0.992
_diffrn_measured_fraction_theta_max 0.992
_diffrn_measurement_device_type 'Bruker D8 VENTURE Kappa Duo PHOTON 100 CMOS'
_diffrn_measurement_method '\f and \w scans'
_diffrn_radiation_monochromator 'Quazar Mo multilayer optic'
_diffrn_radiation_source 'I\mS micro-focus sealed tube'
_diffrn_radiation_type MoK\a
_diffrn_radiation_wavelength 0.71073
_diffrn_reflns_av_R_equivalents 0.0221
_diffrn_reflns_av_sigmaI/netI 0.0121
_diffrn_reflns_limit_h_max 9
_diffrn_reflns_limit_h_min -10
_diffrn_reflns_limit_k_max 34
_diffrn_reflns_limit_k_min -34
_diffrn_reflns_limit_l_max 12
_diffrn_reflns_limit_l_min -12
_diffrn_reflns_number 36002
_diffrn_reflns_theta_full 27.53
_diffrn_reflns_theta_max 27.53
_diffrn_reflns_theta_min 2.64
_exptl_absorpt_coefficient_mu 0.866
_exptl_absorpt_correction_T_max 0.888
_exptl_absorpt_correction_T_min 0.806
_exptl_absorpt_correction_type multi-scan
_exptl_absorpt_process_details
;
SADABS-2014/5 - Bruker AXS area detector scaling and absorption correction
;
_exptl_crystal_colour orange
_exptl_crystal_density_diffrn 1.406
_exptl_crystal_density_method 'not measured'
_exptl_crystal_description prism
_exptl_crystal_F_000 856
_exptl_crystal_size_max 0.26
_exptl_crystal_size_mid 0.15
_exptl_crystal_size_min 0.14
_refine_diff_density_max 0.277
_refine_diff_density_min -0.301
_refine_diff_density_rms 0.045
_refine_ls_extinction_method none
_refine_ls_goodness_of_fit_ref 1.059
_refine_ls_hydrogen_treatment constr
_refine_ls_matrix_type full
_refine_ls_number_parameters 244
_refine_ls_number_reflns 4458
_refine_ls_number_restraints 0
_refine_ls_restrained_S_all 1.059
_refine_ls_R_factor_all 0.0275
_refine_ls_R_factor_gt 0.0250
_refine_ls_shift/su_max 0.001
_refine_ls_shift/su_mean 0.000
_refine_ls_structure_factor_coef Fsqd
_refine_ls_weighting_details 'calc w=1/[\s^2^(Fo^2^)+(0.0231P)^2^+1.2478P] where P=(Fo^2^+2Fc^2^)/3'
_refine_ls_weighting_scheme calc
_refine_ls_wR_factor_gt 0.0606
_refine_ls_wR_factor_ref 0.0617
_reflns_number_gt 4152
_reflns_number_total 4458
_reflns_threshold_expression >2sigma(I)
_cod_data_source_file c7dt02336g2.cif
_cod_data_source_block ks386
_cod_database_code 7043676

loop_
_symmetry_equiv_pos_as_xyz
'x, y, z'
'-x, y+1/2, -z+1/2'
'-x, -y, -z'
'x, -y-1/2, z-1/2'

loop_
_atom_site_label
_atom_site_type_symbol
_atom_site_fract_x
_atom_site_fract_y
_atom_site_fract_z
_atom_site_U_iso_or_equiv
_atom_site_adp_type
_atom_site_occupancy
_atom_site_symmetry_multiplicity
_atom_site_calc_flag
_atom_site_refinement_flags
Fe Fe 0.54355(3) 0.637600(7) 0.67006(2) 0.01890(6) Uani 1 1 d .
N N 0.73329(18) 0.73824(4) 0.73530(13) 0.0273(3) Uani 1 1 d .
H1N H 0.7685 0.7504 0.6544 0.033 Uiso 1 1 d R
P P 0.65988(4) 0.615706(12) 0.34153(3) 0.01580(7) Uani 1 1 d .
O O 0.81943(19) 0.73118(5) 0.97407(12) 0.0468(3) Uani 1 1 d .
C1 C 0.5747(2) 0.71143(5) 0.71826(15) 0.0254(3) Uani 1 1 d .
C2 C 0.4937(2) 0.68667(6) 0.82268(17) 0.0342(4) Uani 1 1 d .
H2 H 0.5379 0.6847 0.9214 0.041 Uiso 1 1 calc R
C3 C 0.3345(2) 0.66545(6) 0.7518(2) 0.0418(4) Uani 1 1 d .
H3 H 0.2534 0.6468 0.7955 0.050 Uiso 1 1 calc R
C4 C 0.3169(2) 0.67667(6) 0.6052(2) 0.0389(4) Uani 1 1 d .
H4 H 0.2225 0.6668 0.5339 0.047 Uiso 1 1 calc R
C5 C 0.4653(2) 0.70524(5) 0.58348(17) 0.0284(3) Uani 1 1 d .
H5 H 0.4877 0.7179 0.4953 0.034 Uiso 1 1 calc R
C6 C 0.65092(17) 0.59808(5) 0.52347(13) 0.0170(2) Uani 1 1 d .
C7 C 0.78276(17) 0.61279(5) 0.64029(14) 0.0199(3) Uani 1 1 d .
H7 H 0.8823 0.6330 0.6342 0.024 Uiso 1 1 calc R
C8 C 0.73840(19) 0.59185(5) 0.76697(14) 0.0238(3) Uani 1 1 d .
H8 H 0.8035 0.5956 0.8598 0.029 Uiso 1 1 calc R
C9 C 0.58015(19) 0.56446(5) 0.73051(14) 0.0226(3) Uani 1 1 d .
H9 H 0.5206 0.5468 0.7946 0.027 Uiso 1 1 calc R
C10 C 0.52631(18) 0.56802(5) 0.58102(14) 0.0196(3) Uani 1 1 d .
H10 H 0.4247 0.5530 0.5283 0.023 Uiso 1 1 calc R
C12 C 0.71587(16) 0.55550(5) 0.26950(13) 0.0160(2) Uani 1 1 d .
C13 C 0.68522(17) 0.54801(5) 0.12265(13) 0.0191(2) Uani 1 1 d .
H13 H 0.6230 0.5725 0.0624 0.023 Uiso 1 1 calc R
C14 C 0.74477(18) 0.50514(5) 0.06381(14) 0.0218(3) Uani 1 1 d .
H14 H 0.7230 0.5006 -0.0361 0.026 Uiso 1 1 calc R
C15 C 0.83554(18) 0.46910(5) 0.15011(15) 0.0234(3) Uani 1 1 d .
H15 H 0.8772 0.4400 0.1097 0.028 Uiso 1 1 calc R
C16 C 0.86513(18) 0.47581(5) 0.29606(15) 0.0237(3) Uani 1 1 d .
H16 H 0.9262 0.4510 0.3559 0.028 Uiso 1 1 calc R
C17 C 0.80587(17) 0.51861(5) 0.35530(14) 0.0199(3) Uani 1 1 d .
H17 H 0.8269 0.5228 0.4554 0.024 Uiso 1 1 calc R
C18 C 0.42826(16) 0.62136(5) 0.26222(13) 0.0166(2) Uani 1 1 d .
C19 C 0.36893(19) 0.66819(5) 0.21361(15) 0.0232(3) Uani 1 1 d .
H19 H 0.4491 0.6953 0.2206 0.028 Uiso 1 1 calc R
C20 C 0.1936(2) 0.67594(6) 0.15479(17) 0.0297(3) Uani 1 1 d .
H20 H 0.1549 0.7081 0.1216 0.036 Uiso 1 1 calc R
C21 C 0.07611(19) 0.63668(6) 0.14487(16) 0.0286(3) Uani 1 1 d .
H21 H -0.0440 0.6420 0.1067 0.034 Uiso 1 1 calc R
C22 C 0.13383(18) 0.58955(5) 0.19069(15) 0.0244(3) Uani 1 1 d .
H22 H 0.0534 0.5625 0.1825 0.029 Uiso 1 1 calc R
C23 C 0.30864(17) 0.58179(5) 0.24848(14) 0.0187(2) Uani 1 1 d .
H23 H 0.3474 0.5494 0.2789 0.022 Uiso 1 1 calc R
C24 C 0.8420(2) 0.74638(6) 0.85727(17) 0.0347(4) Uani 1 1 d .
H24 H 0.9448 0.7654 0.8531 0.042 Uiso 1 1 calc R

loop_
_atom_site_aniso_label
_atom_site_aniso_U_11
_atom_site_aniso_U_22
_atom_site_aniso_U_33
_atom_site_aniso_U_23
_atom_site_aniso_U_13
_atom_site_aniso_U_12
Fe 0.02181(10) 0.01562(10) 0.02036(10) -0.00089(7) 0.00672(7) 0.00449(7)
N 0.0438(7) 0.0199(6) 0.0186(6) -0.0014(4) 0.0063(5) -0.0003(5)
P 0.01536(15) 0.01530(15) 0.01677(15) -0.00014(11) 0.00275(11) -0.00117(11)
O 0.0621(9) 0.0575(8) 0.0198(5) -0.0016(5) 0.0033(5) 0.0191(7)
C1 0.0394(8) 0.0153(6) 0.0238(7) -0.0019(5) 0.0116(6) 0.0074(5)
C2 0.0540(10) 0.0221(7) 0.0327(8) -0.0033(6) 0.0258(7) 0.0083(7)
C3 0.0391(9) 0.0289(8) 0.0655(12) -0.0002(8) 0.0325(9) 0.0094(7)
C4 0.0276(8) 0.0285(8) 0.0603(11) -0.0003(7) 0.0064(7) 0.0125(6)
C5 0.0328(8) 0.0201(7) 0.0317(8) 0.0013(6) 0.0035(6) 0.0112(6)
C6 0.0191(6) 0.0147(5) 0.0172(6) -0.0018(4) 0.0031(5) 0.0029(5)
C7 0.0191(6) 0.0208(6) 0.0196(6) -0.0038(5) 0.0023(5) 0.0036(5)
C8 0.0268(7) 0.0258(7) 0.0179(6) -0.0005(5) 0.0013(5) 0.0086(5)
C9 0.0302(7) 0.0187(6) 0.0195(6) 0.0032(5) 0.0059(5) 0.0052(5)
C10 0.0247(6) 0.0154(6) 0.0187(6) -0.0003(5) 0.0041(5) 0.0001(5)
C12 0.0125(5) 0.0179(6) 0.0180(6) -0.0008(5) 0.0039(4) -0.0008(4)
C13 0.0181(6) 0.0223(6) 0.0166(6) 0.0021(5) 0.0022(5) 0.0018(5)
C14 0.0223(6) 0.0263(7) 0.0166(6) -0.0035(5) 0.0027(5) 0.0012(5)
C15 0.0229(7) 0.0229(6) 0.0244(7) -0.0054(5) 0.0042(5) 0.0035(5)
C16 0.0240(7) 0.0227(7) 0.0231(7) 0.0010(5) -0.0002(5) 0.0066(5)
C17 0.0205(6) 0.0230(6) 0.0154(6) -0.0007(5) 0.0003(5) 0.0022(5)
C18 0.0173(6) 0.0172(6) 0.0154(6) -0.0003(4) 0.0033(4) 0.0002(5)
C19 0.0247(7) 0.0184(6) 0.0257(7) 0.0028(5) 0.0018(5) -0.0005(5)
C20 0.0292(8) 0.0256(7) 0.0324(8) 0.0040(6) -0.0009(6) 0.0087(6)
C21 0.0181(6) 0.0374(8) 0.0289(7) -0.0030(6) -0.0001(5) 0.0060(6)
C22 0.0190(6) 0.0288(7) 0.0259(7) -0.0054(5) 0.0055(5) -0.0045(5)
C23 0.0196(6) 0.0172(6) 0.0199(6) -0.0016(5) 0.0048(5) -0.0003(5)
C24 0.0467(10) 0.0300(8) 0.0261(7) -0.0067(6) 0.0020(7) 0.0079(7)

loop_
_atom_type_symbol
_atom_type_description
_atom_type_scat_dispersion_real
_atom_type_scat_dispersion_imag
_atom_type_scat_source
C C 0.0033 0.0016 'International Tables Vol C Tables 4.2.6.8 and 6.1.1.4'
H H 0.0000 0.0000 'International Tables Vol C Tables 4.2.6.8 and 6.1.1.4'
N N 0.0061 0.0033 'International Tables Vol C Tables 4.2.6.8 and 6.1.1.4'
O O 0.0106 0.0060 'International Tables Vol C Tables 4.2.6.8 and 6.1.1.4'
P P 0.1023 0.0942 'International Tables Vol C Tables 4.2.6.8 and 6.1.1.4'
Fe Fe 0.3463 0.8444 'International Tables Vol C Tables 4.2.6.8 and 6.1.1.4'

loop_
_geom_angle_atom_site_label_1
_geom_angle_atom_site_label_2
_geom_angle_atom_site_label_3
_geom_angle
C7 Fe C6 41.42(5)
C7 Fe C1 105.92(6)
C6 Fe C1 127.92(5)
C7 Fe C8 41.02(5)
C6 Fe C8 69.29(5)
C1 Fe C8 115.51(6)
C7 Fe C5 116.78(6)
C6 Fe C5 108.10(6)
C1 Fe C5 40.97(6)
C8 Fe C5 149.76(6)
C7 Fe C3 165.36(7)
C6 Fe C3 152.55(7)
C1 Fe C3 68.29(7)
C8 Fe C3 127.97(7)
C5 Fe C3 68.33(7)
C7 Fe C4 151.56(7)
C6 Fe C4 118.84(7)
C1 Fe C4 68.54(7)
C8 Fe C4 167.12(7)
C5 Fe C4 40.67(7)
C3 Fe C4 40.51(8)
C7 Fe C10 68.96(5)
C6 Fe C10 41.05(5)
C1 Fe C10 167.74(5)
C8 Fe C10 68.47(5)
C5 Fe C10 130.31(6)
C3 Fe C10 119.35(7)
C4 Fe C10 110.31(6)
C7 Fe C2 126.36(7)
C6 Fe C2 165.71(6)
C1 Fe C2 40.82(6)
C8 Fe C2 105.91(6)
C5 Fe C2 68.86(6)
C3 Fe C2 40.65(8)
C4 Fe C2 68.61(8)
C10 Fe C2 151.12(6)
C7 Fe C9 68.81(6)
C6 Fe C9 69.07(5)
C1 Fe C9 149.30(6)
C8 Fe C9 40.57(6)
C5 Fe C9 168.76(6)
C3 Fe C9 108.85(6)
C4 Fe C9 130.28(7)
C10 Fe C9 40.64(5)
C2 Fe C9 116.63(6)
C24 N C1 126.49(14)
C24 N H1N 116.3
C1 N H1N 117.1
C6 P C18 103.32(6)
C6 P C12 100.24(6)
C18 P C12 101.06(6)
N C1 C2 129.11(14)
N C1 C5 122.59(13)
C2 C1 C5 108.30(15)
N C1 Fe 126.26(10)
C2 C1 Fe 69.88(8)
C5 C1 Fe 69.71(8)
C3 C2 C1 107.31(15)
C3 C2 Fe 69.61(9)
C1 C2 Fe 69.30(8)
C3 C2 H2 126.3
C1 C2 H2 126.3
Fe C2 H2 126.3
C4 C3 C2 108.74(15)
C4 C3 Fe 69.79(9)
C2 C3 Fe 69.74(9)
C4 C3 H3 125.6
C2 C3 H3 125.6
Fe C3 H3 126.4
C3 C4 C5 108.02(16)
C3 C4 Fe 69.69(9)
C5 C4 Fe 69.58(9)
C3 C4 H4 126.0
C5 C4 H4 126.0
Fe C4 H4 126.3
C4 C5 C1 107.63(15)
C4 C5 Fe 69.75(9)
C1 C5 Fe 69.33(8)
C4 C5 H5 126.2
C1 C5 H5 126.2
Fe C5 H5 126.3
C10 C6 C7 106.96(11)
C10 C6 P 130.40(10)
C7 C6 P 122.62(10)
C10 C6 Fe 69.83(7)
C7 C6 Fe 68.87(7)
P C6 Fe 127.32(7)
C8 C7 C6 108.21(12)
C8 C7 Fe 70.09(8)
C6 C7 Fe 69.71(7)
C8 C7 H7 125.9
C6 C7 H7 125.9
Fe C7 H7 125.9
C9 C8 C7 108.21(12)
C9 C8 Fe 70.10(8)
C7 C8 Fe 68.89(7)
C9 C8 H8 125.9
C7 C8 H8 125.9
Fe C8 H8 126.7
C8 C9 C10 108.04(12)
C8 C9 Fe 69.33(8)
C10 C9 Fe 69.47(7)
C8 C9 H9 126.0
C10 C9 H9 126.0
Fe C9 H9 126.8
C9 C10 C6 108.57(12)
C9 C10 Fe 69.89(7)
C6 C10 Fe 69.12(7)
C9 C10 H10 125.7
C6 C10 H10 125.7
Fe C10 H10 126.8
C17 C12 C13 118.26(11)
C17 C12 P 121.97(10)
C13 C12 P 119.40(10)
C14 C13 C12 120.74(12)
C14 C13 H13 119.6
C12 C13 H13 119.6
C15 C14 C13 120.38(12)
C15 C14 H14 119.8
C13 C14 H14 119.8
C14 C15 C16 119.46(12)
C14 C15 H15 120.3
C16 C15 H15 120.3
C15 C16 C17 120.34(12)
C15 C16 H16 119.8
C17 C16 H16 119.8
C16 C17 C12 120.82(12)
C16 C17 H17 119.6
C12 C17 H17 119.6
C19 C18 C23 118.55(12)
C19 C18 P 117.32(10)
C23 C18 P 124.13(10)
C18 C19 C20 120.95(13)
C18 C19 H19 119.5
C20 C19 H19 119.5
C21 C20 C19 119.79(13)
C21 C20 H20 120.1
C19 C20 H20 120.1
C20 C21 C22 119.95(13)
C20 C21 H21 120.0
C22 C21 H21 120.0
C23 C22 C21 120.22(13)
C23 C22 H22 119.9
C21 C22 H22 119.9
C22 C23 C18 120.50(12)
C22 C23 H23 119.7
C18 C23 H23 119.7
O C24 N 125.12(18)
O C24 H24 117.4
N C24 H24 117.4

loop_
_geom_bond_atom_site_label_1
_geom_bond_atom_site_label_2
_geom_bond_distance
Fe C7 2.0266(13)
Fe C6 2.0378(12)
Fe C1 2.0396(14)
Fe C8 2.0426(14)
Fe C5 2.0446(14)
Fe C3 2.0456(16)
Fe C4 2.0470(16)
Fe C10 2.0471(13)
Fe C2 2.0473(14)
Fe C9 2.0527(13)
N C24 1.338(2)
N C1 1.406(2)
N H1N 0.9199
P C6 1.8134(13)
P C18 1.8308(13)
P C12 1.8355(13)
O C24 1.227(2)
C1 C2 1.425(2)
C1 C5 1.429(2)
C2 C3 1.422(3)
C2 H2 0.9500
C3 C4 1.417(3)
C3 H3 0.9500
C4 C5 1.422(2)
C4 H4 0.9500
C5 H5 0.9500
C6 C10 1.4322(18)
C6 C7 1.4373(18)
C7 C8 1.4258(19)
C7 H7 0.9500
C8 C9 1.420(2)
C8 H8 0.9500
C9 C10 1.4236(18)
C9 H9 0.9500
C10 H10 0.9500
C12 C17 1.3959(17)
C12 C13 1.3983(17)
C13 C14 1.3912(18)
C13 H13 0.9500
C14 C15 1.3847(19)
C14 H14 0.9500
C15 C16 1.3871(19)
C15 H15 0.9500
C16 C17 1.3904(18)
C16 H16 0.9500
C17 H17 0.9500
C18 C19 1.3913(18)
C18 C23 1.3993(17)
C19 C20 1.394(2)
C19 H19 0.9500
C20 C21 1.383(2)
C20 H20 0.9500
C21 C22 1.388(2)
C21 H21 0.9500
C22 C23 1.3878(19)
C22 H22 0.9500
C23 H23 0.9500
C24 H24 0.9500

loop_
_geom_hbond_atom_site_label_D
_geom_hbond_atom_site_label_H
_geom_hbond_atom_site_label_A
_geom_hbond_distance_DH
_geom_hbond_distance_HA
_geom_hbond_distance_DA
_geom_hbond_angle_DHA
_geom_hbond_site_symmetry_A
N H1N O 0.92 1.89 2.8080(17) 172.0 4_575
